data_7720311
loop_
_publ_author_name
'Petrov, Andrey A.'
'Chen, Luyi'
'Li, Mingming'
'Fateev, Sergey A.'

_publ_section_title
;
 Structural and luminescence properties of acetamidinium- and
 imidazolium-based copper halides.
;
_journal_issue 8
_journal_name_full 'Dalton transactions (Cambridge, England : 2003)'
_journal_page_first 3422
_journal_page_last 3427
_journal_paper_doi 10.1039/d5dt02254a
_journal_volume 55
_journal_year 2026
_chemical_formula_moiety 'Cu3 I6, 1.5(C6 H10 N4)'
_chemical_formula_sum 'C9 H15 Cu3 I6 N6'
_chemical_formula_weight 1159.29
_chemical_name_systematic 'Imidazolium iodocuprate'
_space_group_crystal_system monoclinic
_space_group_IT_number 11
_space_group_name_Hall '-P 2yb'
_space_group_name_H-M_alt 'P 1 21/m 1'
_atom_sites_solution_hydrogens mixed
_atom_sites_solution_primary dual
_audit_creation_date 2024-12-24
_audit_creation_method
;
Olex2 1.5
(compiled 2024.02.16 svn.r378c4104 for OlexSys, GUI svn.r6928)
;
_audit_update_record
;
2025-10-24 deposited with the CCDC.	2025-12-29 downloaded from the CCDC.
;
_cell_angle_alpha 90
_cell_angle_beta 106.810(3)
_cell_angle_gamma 90
_cell_formula_units_Z 2
_cell_length_a 8.5159(7)
_cell_length_b 14.1096(11)
_cell_length_c 10.9304(8)
_cell_measurement_reflns_used 9935
_cell_measurement_temperature 298
_cell_measurement_theta_max 29.29
_cell_measurement_theta_min 2.42
_cell_volume 1257.23(17)
_computing_cell_refinement 'SAINT V8.40B (?, 2016)'
_computing_data_collection 'Apex3 (Bruker 2018)'
_computing_data_reduction 'SAINT V8.40B (?, 2016)'
_computing_molecular_graphics 'Olex2 1.5 (Dolomanov et al., 2009)'
_computing_publication_material 'Olex2 1.5 (Dolomanov et al., 2009)'
_computing_structure_refinement 'SHELXL 2019/2 (Sheldrick, 2015)'
_computing_structure_solution 'ShelXT 2014'
_diffrn_ambient_temperature 298
_diffrn_detector 'Bruker PHOTON II area detector'
_diffrn_detector_area_resol_mean 7.9
_diffrn_detector_type 'CMOS area detector'
_diffrn_measured_fraction_theta_full 0.998
_diffrn_measured_fraction_theta_max 0.997
_diffrn_measurement_device 'three-circle diffractometer'
_diffrn_measurement_device_type 'Bruker D8 VENTURE'
_diffrn_measurement_method '\w and \f scans'
_diffrn_radiation_monochromator 'mirror optics'
_diffrn_radiation_probe x-ray
_diffrn_radiation_type MoK\a
_diffrn_radiation_wavelength 0.71073
_diffrn_reflns_av_R_equivalents 0.0602
_diffrn_reflns_av_unetI/netI 0.0379
_diffrn_reflns_Laue_measured_fraction_full 0.998
_diffrn_reflns_Laue_measured_fraction_max 0.997
_diffrn_reflns_limit_h_max 12
_diffrn_reflns_limit_h_min -12
_diffrn_reflns_limit_k_max 18
_diffrn_reflns_limit_k_min -20
_diffrn_reflns_limit_l_max 15
_diffrn_reflns_limit_l_min -15
_diffrn_reflns_number 28583
_diffrn_reflns_point_group_measured_fraction_full 0.998
_diffrn_reflns_point_group_measured_fraction_max 0.997
_diffrn_reflns_theta_full 25.242
_diffrn_reflns_theta_max 30.512
_diffrn_reflns_theta_min 1.946
_diffrn_source 'microfocus sealed X-ray tube'
_diffrn_source_current 1.0
_diffrn_source_power 0.05
_diffrn_source_type 'Incoatec I\ms'
_diffrn_source_voltage 50.0
_diffrn_standards_number 0
_exptl_absorpt_coefficient_mu 9.887
_exptl_absorpt_correction_T_max 0.7461
_exptl_absorpt_correction_T_min 0.3947
_exptl_absorpt_correction_type multi-scan
_exptl_absorpt_process_details
;
SADABS-2016/2 (Bruker,2016/2) was used for absorption correction.
wR2(int) was 0.1390 before and 0.0693 after correction.
The Ratio of minimum to maximum transmission is 0.5290.
The \l/2 correction factor is Not present.
;
_exptl_crystal_colour colourless
_exptl_crystal_colour_primary colourless
_exptl_crystal_density_diffrn 3.062
_exptl_crystal_description block
_exptl_crystal_F_000 1032
_exptl_crystal_preparation Luminescent
_exptl_crystal_size_max 0.31
_exptl_crystal_size_mid 0.26
_exptl_crystal_size_min 0.25
_refine_diff_density_max 1.283
_refine_diff_density_min -0.865
_refine_diff_density_rms 0.158
_refine_ls_extinction_coef 0.00318(19)
_refine_ls_extinction_expression Fc^*^=kFc[1+0.001xFc^2^\l^3^/sin(2\q)]^-1/4^
_refine_ls_extinction_method 'SHELXL-2019/2 (Sheldrick 2019)'
_refine_ls_goodness_of_fit_ref 1.028
_refine_ls_hydrogen_treatment constr
_refine_ls_matrix_type full
_refine_ls_number_parameters 125
_refine_ls_number_reflns 3975
_refine_ls_number_restraints 54
_refine_ls_restrained_S_all 1.040
_refine_ls_R_factor_all 0.0599
_refine_ls_R_factor_gt 0.0354
_refine_ls_shift/su_max 0.001
_refine_ls_shift/su_mean 0.000
_refine_ls_structure_factor_coef Fsqd
_refine_ls_weighting_details 'w=1/[\s^2^(Fo^2^)+(0.0178P)^2^+3.5236P] where P=(Fo^2^+2Fc^2^)/3'
_refine_ls_weighting_scheme calc
_refine_ls_wR_factor_gt 0.0639
_refine_ls_wR_factor_ref 0.0721
_reflns_Friedel_coverage 0.000
_reflns_number_gt 2883
_reflns_number_total 3975
_reflns_threshold_expression 'I > 2\s(I)'
_cod_data_source_file d5dt02254a2.cif
_cod_data_source_block cxy2087_p21m
_cod_database_code 7720311
_shelx_shelxl_version_number 2019/2
_shelx_space_group_comment
;
The symmetry employed for this shelxl refinement is uniquely defined
by the following loop, which should always be used as a source of
symmetry information in preference to the above space-group names.
They are only intended as comments.
;
_shelx_estimated_absorpt_t_max 0.191
_shelx_estimated_absorpt_t_min 0.150
_olex2_refinement_description
;
1. Fixed Uiso
 At 1.2 times of:
  All C(H) groups, All N(H) groups
2. Restrained distances
 N1-C6 = N4-C6 = N3-C3 = N2-C3
 1.33 with sigma of 0.02
 N1-C1 = N4-C2 = N3-C5 = N2-C4
 1.38 with sigma of 0.02
 C5-C4 = C2-C1
 1.35 with sigma of 0.02
 N1-N4 = N2-N3
 2.15 with sigma of 0.04
 C6-C1 = N1-C2 = C3-C5 = N3-C4
 2.2 with sigma of 0.04
 N4-C1 = C6-C2 = N2-C5 = C3-C4
 2.2 with sigma of 0.04
3. Restrained planarity
 N1, N4, C1, C2, C6
 with sigma of 0.1
 N2, N3, C3, C4, C5
 with sigma of 0.1
4. Uiso/Uaniso restraints and constraints
N1 \\sim N4 \\sim C1 \\sim C2 \\sim C6: within 2A with sigma of 0.01 and sigma
for terminal atoms of 0.02 within 2A
Uanis(C1) = Uanis(C6)
Uanis(C2) = Uanis(N4)
5. Others
 Fixed Sof: N4(0.5) H4(0.5) C1(0.5) H1A(0.5) C2(0.5) H2(0.5) C6(0.5) H6(0.5)
6.a Riding coordinates:
 N1(H1)
6.b Aromatic/amide H refined with riding coordinates:
 N4(H4), C1(H1A), C2(H2), C6(H6), N2(H2A), N3(H3), C3(H3A), C4(H4A), C5(H5)
;
_olex2_submission_special_instructions 'No special instructions were received'

loop_
_space_group_symop_operation_xyz
'x, y, z'
'-x, y+1/2, -z'
'-x, -y, -z'
'x, -y-1/2, z'

loop_
_atom_site_label
_atom_site_type_symbol
_atom_site_fract_x
_atom_site_fract_y
_atom_site_fract_z
_atom_site_U_iso_or_equiv
_atom_site_adp_type
_atom_site_occupancy
_atom_site_site_symmetry_order
_atom_site_calc_flag
_atom_site_refinement_flags_posn
_atom_site_refinement_flags_adp
_atom_site_refinement_flags_occupancy
_atom_site_disorder_assembly
_atom_site_disorder_group
I1 I 0.71820(6) 0.750000 0.92240(6) 0.05355(15) Uani 1 2 d S T P . .
I2 I 0.19382(5) 0.750000 0.89647(4) 0.04043(12) Uani 1 2 d S T P . .
I3 I 0.36362(5) 0.91083(2) 0.61234(3) 0.04960(11) Uani 1 1 d . . . . .
I4 I 0.500000 1.000000 1.000000 0.0749(2) Uani 1 2 d S . P . .
I5 I -0.08024(7) 0.750000 0.49371(6) 0.07170(19) Uani 1 2 d S T P . .
Cu1 Cu 0.43838(8) 0.84587(5) 0.84621(6) 0.04976(17) Uani 1 1 d . . . . .
Cu2 Cu 0.21447(12) 0.750000 0.64658(10) 0.0565(3) Uani 1 2 d S T P . .
N1 N 0.4643(9) 0.750000 0.3814(6) 0.0609(16) Uani 1 2 d DS TU P . .
H1 H 0.436177 0.750000 0.450332 0.073 Uiso 1 2 d R U P A .
N4 N 0.5327(13) 0.7163(7) 0.2106(9) 0.0539(19) Uani 0.5 1 d D U P A -1
H4 H 0.558254 0.687387 0.149772 0.065 Uiso 0.5 1 calc R U P A -1
C1 C 0.486(3) 0.8312(9) 0.3319(15) 0.0603(19) Uani 0.5 1 d D U P A -1
H1A H 0.475190 0.890589 0.365536 0.072 Uiso 0.5 1 calc R U P A -1
C2 C 0.5245(17) 0.8149(9) 0.2280(12) 0.0539(19) Uani 0.5 1 d D U P A -1
H2 H 0.543917 0.860980 0.173303 0.065 Uiso 0.5 1 calc R U P A -1
C6 C 0.493(3) 0.6776(9) 0.3077(15) 0.0603(19) Uani 0.5 1 d D U P A -1
H6 H 0.485412 0.613124 0.322993 0.072 Uiso 0.5 1 calc R U P A -1
N2 N -0.0189(11) 0.9836(7) 0.7061(7) 0.117(3) Uani 1 1 d D . . . .
H2A H 0.030476 0.957873 0.656095 0.140 Uiso 1 1 calc R U . . .
N3 N -0.1664(10) 0.9983(8) 0.8208(9) 0.129(4) Uani 1 1 d D . . . .
H3 H -0.239864 0.986050 0.858461 0.155 Uiso 1 1 calc R U . . .
C3 C -0.1256(12) 0.9445(6) 0.7452(10) 0.100(3) Uani 1 1 d D . . . .
H3A H -0.168374 0.884368 0.721609 0.120 Uiso 1 1 calc R U . . .
C4 C 0.0074(11) 1.0684(7) 0.7515(14) 0.138(5) Uani 1 1 d D . . . .
H4A H 0.073756 1.114041 0.730047 0.166 Uiso 1 1 calc R U . . .
C5 C -0.0783(14) 1.0781(7) 0.8343(10) 0.117(4) Uani 1 1 d D . . . .
H5 H -0.077402 1.128663 0.889118 0.140 Uiso 1 1 calc R U . . .

loop_
_atom_site_aniso_label
_atom_site_aniso_U_11
_atom_site_aniso_U_22
_atom_site_aniso_U_33
_atom_site_aniso_U_23
_atom_site_aniso_U_13
_atom_site_aniso_U_12
I1 0.0353(2) 0.0470(3) 0.0787(4) 0.000 0.0172(2) 0.000
I2 0.0357(2) 0.0459(2) 0.0432(2) 0.000 0.01685(18) 0.000
I3 0.0702(2) 0.03889(17) 0.04280(19) 0.00085(14) 0.02128(16) -0.00646(15)
I4 0.1315(6) 0.0424(3) 0.0616(4) -0.0202(3) 0.0447(4) -0.0221(3)
I5 0.0546(3) 0.0850(4) 0.0626(4) 0.000 -0.0035(3) 0.000
Cu1 0.0537(4) 0.0455(4) 0.0511(4) -0.0002(3) 0.0167(3) -0.0023(3)
Cu2 0.0535(6) 0.0524(6) 0.0598(6) 0.000 0.0103(5) 0.000
N1 0.073(4) 0.064(4) 0.051(4) 0.000 0.026(3) 0.000
N4 0.075(3) 0.045(5) 0.040(3) -0.003(3) 0.013(3) 0.004(3)
C1 0.077(4) 0.046(3) 0.054(4) 0.000(4) 0.013(4) -0.001(4)
C2 0.075(3) 0.045(5) 0.040(3) -0.003(3) 0.013(3) 0.004(3)
C6 0.077(4) 0.046(3) 0.054(4) 0.000(4) 0.013(4) -0.001(4)
N2 0.136(7) 0.140(8) 0.093(5) 0.030(5) 0.064(5) 0.067(6)
N3 0.094(6) 0.182(10) 0.134(8) 0.076(7) 0.069(6) 0.041(7)
C3 0.098(7) 0.067(5) 0.127(8) 0.008(5) 0.023(6) 0.001(5)
C4 0.081(6) 0.084(7) 0.271(16) 0.006(8) 0.085(9) -0.024(5)
C5 0.119(9) 0.103(8) 0.110(8) -0.054(6) 0.004(6) 0.018(6)

loop_
_atom_type_symbol
_atom_type_description
_atom_type_scat_dispersion_real
_atom_type_scat_dispersion_imag
_atom_type_scat_source
C C 0.0033 0.0016 'International Tables Vol C Tables 4.2.6.8 and 6.1.1.4'
H H 0.0000 0.0000 'International Tables Vol C Tables 4.2.6.8 and 6.1.1.4'
Cu Cu 0.3201 1.2651 'International Tables Vol C Tables 4.2.6.8 and 6.1.1.4'
I I -0.4742 1.8119 'International Tables Vol C Tables 4.2.6.8 and 6.1.1.4'
N N 0.0061 0.0033 'International Tables Vol C Tables 4.2.6.8 and 6.1.1.4'

loop_
_geom_angle_atom_site_label_1
_geom_angle_atom_site_label_2
_geom_angle_atom_site_label_3
_geom_angle
_geom_angle_site_symmetry_1
_geom_angle_site_symmetry_3
_geom_angle_publ_flag
Cu1 I1 Cu1 61.24(3) . 4_575 ?
Cu1 I2 Cu1 60.87(3) . 4_575 ?
Cu1 I2 Cu2 61.60(2) . . ?
Cu1 I2 Cu2 61.60(2) 4_575 . ?
Cu1 I3 Cu2 63.76(3) . . ?
Cu1 I4 Cu1 180.0 . 3_677 ?
I1 Cu1 I2 111.09(3) . . ?
I1 Cu1 I4 102.67(2) . . ?
I1 Cu1 Cu1 59.382(15) . 4_575 ?
I1 Cu1 Cu2 110.23(3) . . ?
I2 Cu1 I4 107.58(2) . . ?
I2 Cu1 Cu1 59.564(15) . 4_575 ?
I2 Cu1 Cu2 61.26(3) . . ?
I3 Cu1 I1 115.32(3) . . ?
I3 Cu1 I2 113.25(3) . . ?
I3 Cu1 I4 105.92(2) . . ?
I3 Cu1 Cu1 110.516(16) . 4_575 ?
I3 Cu1 Cu2 59.24(2) . . ?
I4 Cu1 Cu2 147.09(3) . . ?
Cu1 Cu1 I4 143.493(14) 4_575 . ?
Cu1 Cu1 Cu2 61.070(17) 4_575 . ?
I2 Cu2 Cu1 57.14(3) . 4_575 ?
I2 Cu2 Cu1 57.14(3) . . ?
I3 Cu2 I2 107.68(3) . . ?
I3 Cu2 I2 107.68(3) 4_575 . ?
I3 Cu2 I3 115.78(4) 4_575 . ?
I3 Cu2 Cu1 105.96(4) . 4_575 ?
I3 Cu2 Cu1 105.95(4) 4_575 . ?
I3 Cu2 Cu1 57.01(2) . . ?
I3 Cu2 Cu1 57.01(2) 4_575 4_575 ?
I5 Cu2 I2 108.01(4) . . ?
I5 Cu2 I3 108.72(3) . . ?
I5 Cu2 I3 108.72(3) . 4_575 ?
I5 Cu2 Cu1 145.17(3) . . ?
I5 Cu2 Cu1 145.17(3) . 4_575 ?
Cu1 Cu2 Cu1 57.86(3) 4_575 . ?
C1 N1 H1 118.4 . . ?
C1 N1 C6 110.1(8) . . ?
C6 N1 H1 131.5 . . ?
C2 N4 H4 127.3 . . ?
C6 N4 H4 127.3 . . ?
C6 N4 C2 105.4(11) . . ?
N1 C1 H1A 125.9 . . ?
C2 C1 N1 108.1(11) . . ?
C2 C1 H1A 125.9 . . ?
N4 C2 H2 125.4 . . ?
C1 C2 N4 109.3(13) . . ?
C1 C2 H2 125.4 . . ?
N1 C6 H6 126.4 . . ?
N4 C6 N1 107.1(10) . . ?
N4 C6 H6 126.4 . . ?
C3 N2 H2A 125.0 . . ?
C3 N2 C4 110.1(8) . . ?
C4 N2 H2A 125.0 . . ?
C3 N3 H3 125.3 . . ?
C3 N3 C5 109.4(8) . . ?
C5 N3 H3 125.3 . . ?
N2 C3 N3 109.4(8) . . ?
N2 C3 H3A 125.3 . . ?
N3 C3 H3A 125.3 . . ?
N2 C4 H4A 126.6 . . ?
N2 C4 C5 106.9(8) . . ?
C5 C4 H4A 126.6 . . ?
N3 C5 H5 128.1 . . ?
C4 C5 N3 103.9(7) . . ?
C4 C5 H5 128.1 . . ?

loop_
_geom_bond_atom_site_label_1
_geom_bond_atom_site_label_2
_geom_bond_distance
_geom_bond_site_symmetry_2
_geom_bond_publ_flag
I1 Cu1 2.6559(8) . ?
I1 Cu1 2.6560(8) 4_575 ?
I2 Cu1 2.6703(8) . ?
I2 Cu1 2.6703(8) 4_575 ?
I2 Cu2 2.7873(12) . ?
I3 Cu1 2.6150(8) . ?
I3 Cu2 2.6791(7) . ?
I4 Cu1 2.7056(7) 3_677 ?
I4 Cu1 2.7056(7) . ?
I5 Cu2 2.5817(12) . ?
Cu1 Cu1 2.7055(13) 4_575 ?
Cu1 Cu2 2.7965(11) . ?
N1 H1 0.8544 . ?
N1 C1 1.302(14) . ?
N1 C6 1.365(14) . ?
N4 H4 0.8600 . ?
N4 C2 1.409(11) . ?
N4 C6 1.323(13) . ?
C1 H1A 0.9300 . ?
C1 C2 1.291(14) . ?
C2 H2 0.9300 . ?
C6 H6 0.9300 . ?
N2 H2A 0.8600 . ?
N2 C3 1.239(10) . ?
N2 C4 1.290(11) . ?
N3 H3 0.8600 . ?
N3 C3 1.243(10) . ?
N3 C5 1.338(10) . ?
C3 H3A 0.9300 . ?
C4 H4A 0.9300 . ?
C4 C5 1.324(12) . ?
C5 H5 0.9300 . ?

loop_
_geom_torsion_atom_site_label_1
_geom_torsion_atom_site_label_2
_geom_torsion_atom_site_label_3
_geom_torsion_atom_site_label_4
_geom_torsion
_geom_torsion_site_symmetry_1
_geom_torsion_site_symmetry_2
_geom_torsion_site_symmetry_3
_geom_torsion_site_symmetry_4
_geom_torsion_publ_flag
N1 C1 C2 N4 -1.6(19) . . . . ?
C1 N1 C6 N4 0.0(12) . . . . ?
C2 N4 C6 N1 -0.9(17) . . . . ?
C6 N1 C1 C2 1.0(12) . . . . ?
C6 N4 C2 C1 2(2) . . . . ?
N2 C4 C5 N3 -6.8(12) . . . . ?
C3 N2 C4 C5 6.5(13) . . . . ?
C3 N3 C5 C4 4.9(12) . . . . ?
C4 N2 C3 N3 -3.4(12) . . . . ?
C5 N3 C3 N2 -1.1(11) . . . . ?
